data_2201236
loop_
_publ_author_name
'Sridhar, B.'
'Srinivasan, N.'
'Dalhus, Bjoern'
'Rajaram, R. K.'

_publ_section_title
;
 <small>L</small>-Citrullinium perchlorate
;
_journal_issue 10
_journal_name_full 'Acta Crystallographica Section E'
_journal_page_first o1177
_journal_page_last o1179
_journal_paper_doi 10.1107/S160053680201766X
_journal_volume 58
_journal_year 2002
_chemical_formula_iupac 'C6 H14 N3 O3 1+, Cl O4 1-'
_chemical_formula_moiety 'C6 H14 N3 O3 1+, Cl O4 1-'
_chemical_formula_sum 'C6 H14 Cl N3 O7'
_chemical_formula_weight 275.65
_chemical_name_common 'L-citrullinium perchlorate'
_chemical_name_systematic
;
L-citrullinium perchlorate
;
_space_group_IT_number 19
_symmetry_cell_setting orthorhombic
_symmetry_space_group_name_Hall 'P 2ac 2ab'
_symmetry_space_group_name_H-M 'P 21 21 21'
_atom_sites_solution_hydrogens geom
_atom_sites_solution_primary direct
_atom_sites_solution_secondary difmap
_audit_creation_method SHELXL-97
_cell_angle_alpha 90.00
_cell_angle_beta 90.00
_cell_angle_gamma 90.00
_cell_formula_units_Z 4
_cell_length_a 5.11130(10)
_cell_length_b 11.3497(2)
_cell_length_c 19.3853(3)
_cell_measurement_reflns_used 7473
_cell_measurement_temperature 105(2)
_cell_measurement_theta_max 37.47
_cell_measurement_theta_min 2.07
_cell_volume 1124.57(3)
_computing_cell_refinement 'SAINT (Bruker, 1998)'
_computing_data_collection 'SMART (Bruker, 1998)'
_computing_data_reduction SAINT
_computing_molecular_graphics 'PLATON (Spek, 1999)'
_computing_publication_material SHELXL97
_computing_structure_refinement 'SHELXL97 (Sheldrick, 1997)'
_computing_structure_solution 'SHELXS97 (Sheldrick, 1997)'
_diffrn_ambient_temperature 105(2)
_diffrn_detector_area_resol_mean 8.33
_diffrn_measured_fraction_theta_full 0.991
_diffrn_measured_fraction_theta_max 0.991
_diffrn_measurement_device_type 'Bruker SMART CCD'
_diffrn_measurement_method \w
_diffrn_radiation_monochromator graphite
_diffrn_radiation_source 'fine-focus sealed tube'
_diffrn_radiation_type MoK\a
_diffrn_radiation_wavelength 0.71074
_diffrn_reflns_av_R_equivalents 0.0166
_diffrn_reflns_av_sigmaI/netI 0.0141
_diffrn_reflns_limit_h_max 8
_diffrn_reflns_limit_h_min -8
_diffrn_reflns_limit_k_max 18
_diffrn_reflns_limit_k_min -19
_diffrn_reflns_limit_l_max 33
_diffrn_reflns_limit_l_min -32
_diffrn_reflns_number 25355
_diffrn_reflns_theta_full 37.49
_diffrn_reflns_theta_max 37.49
_diffrn_reflns_theta_min 2.76
_diffrn_standards_decay_% 0
_diffrn_standards_number 0
_exptl_absorpt_coefficient_mu 0.371
_exptl_absorpt_correction_T_max 0.89
_exptl_absorpt_correction_T_min 0.77
_exptl_absorpt_correction_type multi-scan
_exptl_absorpt_process_details '(SADABS; Sheldrick, 1996)'
_exptl_crystal_colour colorless
_exptl_crystal_density_diffrn 1.628
_exptl_crystal_density_meas 1.615
_exptl_crystal_density_method 'flotation in a mixture of carbon tetrachloride and xylene'
_exptl_crystal_description block
_exptl_crystal_F_000 576
_exptl_crystal_size_max 0.70
_exptl_crystal_size_mid 0.45
_exptl_crystal_size_min 0.30
_refine_diff_density_max 0.435
_refine_diff_density_min -0.481
_refine_ls_abs_structure_details 'Flack H D (1983), Acta Cryst. A39, 876-881'
_refine_ls_abs_structure_Flack 0.02(3)
_refine_ls_extinction_coef 0.0217(18)
_refine_ls_extinction_expression Fc^*^=kFc[1+0.001xFc^2^\l^3^/sin(2\q)]^-1/4^
_refine_ls_extinction_method SHELXL97
_refine_ls_goodness_of_fit_ref 1.031
_refine_ls_hydrogen_treatment mixed
_refine_ls_matrix_type full
_refine_ls_number_parameters 183
_refine_ls_number_reflns 5866
_refine_ls_number_restraints 0
_refine_ls_restrained_S_all 1.031
_refine_ls_R_factor_all 0.0235
_refine_ls_R_factor_gt 0.0229
_refine_ls_shift/su_max 0.001
_refine_ls_shift/su_mean 0.000
_refine_ls_structure_factor_coef Fsqd
_refine_ls_weighting_details 'calc w = 1/[\s^2^(Fo^2^)+(0.0470P)^2^+0.1185P] where P = (Fo^2^+2Fc^2^)/3'
_refine_ls_weighting_scheme calc
_refine_ls_wR_factor_gt 0.0674
_refine_ls_wR_factor_ref 0.0678
_reflns_number_gt 5757
_reflns_number_total 5866
_reflns_threshold_expression I>2\s(I)
_cod_data_source_file ac6016.cif
_cod_data_source_block I
_cod_database_code 2201236
_cod_database_fobs_code 2201236

loop_
_symmetry_equiv_pos_as_xyz
'x, y, z'
'-x+1/2, -y, z+1/2'
'x+1/2, -y+1/2, -z'
'-x, y+1/2, -z+1/2'

loop_
_atom_site_label
_atom_site_fract_x
_atom_site_fract_y
_atom_site_fract_z
_atom_site_U_iso_or_equiv
_atom_site_adp_type
_atom_site_calc_flag
_atom_site_refinement_flags
_atom_site_occupancy
_atom_site_disorder_assembly
_atom_site_disorder_group
_atom_site_type_symbol
Cl 0.52869(3) 0.658716(14) 0.364590(9) 0.01423(4) Uani d . 1 . . Cl
O1 0.43020(14) 0.76304(6) 0.39710(4) 0.02633(13) Uani d . 1 . . O
O2 0.43595(17) 0.65146(7) 0.29480(3) 0.02981(15) Uani d . 1 . . O
O3 0.81046(11) 0.65797(6) 0.36648(4) 0.02524(12) Uani d . 1 . . O
O4 0.43557(12) 0.55514(5) 0.40299(3) 0.01674(9) Uani d . 1 . . O
O1A 0.62548(10) 0.80024(5) 0.04814(3) 0.01436(9) Uani d . 1 . . O
O1B 0.76258(12) 0.66178(5) 0.12320(3) 0.01739(9) Uani d . 1 . . O
H1 0.650(4) 0.6314(17) 0.1129(10) 0.045(5) Uiso d . 1 . . H
C1 0.78834(12) 0.75951(5) 0.08739(3) 0.01095(9) Uani d . 1 . . C
C2 1.05443(12) 0.81549(5) 0.09844(3) 0.01099(9) Uani d . 1 . . C
H2 1.1853 0.7645 0.0767 0.013 Uiso calc R 1 . . H
N1 1.05839(13) 0.93125(5) 0.06170(3) 0.01426(9) Uani d . 1 . . N
H1A 1.217(3) 0.9531(15) 0.0610(8) 0.030(4) Uiso d . 1 . . H
H1B 0.956(3) 0.9867(13) 0.0841(7) 0.023(3) Uiso d . 1 . . H
H1C 0.984(3) 0.9255(13) 0.0187(7) 0.025(3) Uiso d . 1 . . H
C3 1.13069(12) 0.83020(6) 0.17432(3) 0.01208(10) Uani d . 1 . . C
H3A 1.1576 0.7529 0.1944 0.014 Uiso calc R 1 . . H
H3B 1.2953 0.8725 0.1769 0.014 Uiso calc R 1 . . H
C4 0.92603(14) 0.89619(7) 0.21684(3) 0.01550(11) Uani d . 1 . . C
H4A 0.8931 0.9724 0.1959 0.019 Uiso calc R 1 . . H
H4B 0.7634 0.8521 0.2164 0.019 Uiso calc R 1 . . H
C5 1.01385(14) 0.91384(6) 0.29068(3) 0.01429(10) Uani d . 1 . . C
H5A 1.0471 0.8381 0.3121 0.017 Uiso calc R 1 . . H
H5B 1.1747 0.9592 0.2916 0.017 Uiso calc R 1 . . H
N2 0.80997(13) 0.97608(5) 0.32860(3) 0.01255(9) Uani d . 1 . . N
H2A 0.704(3) 1.0176(12) 0.3064(7) 0.020(3) Uiso d . 1 . . H
C6 0.79013(13) 0.98153(5) 0.39767(3) 0.01096(9) Uani d . 1 . . C
O1C 0.61697(11) 1.04561(5) 0.42560(3) 0.01511(9) Uani d . 1 . . O
N3 0.95763(13) 0.91948(5) 0.43683(3) 0.01455(9) Uani d . 1 . . N
H3C 0.928(3) 0.9158(11) 0.4782(7) 0.015(3) Uiso d . 1 . . H
H3D 1.061(3) 0.8712(12) 0.4194(7) 0.017(3) Uiso d . 1 . . H

loop_
_atom_site_aniso_label
_atom_site_aniso_U_11
_atom_site_aniso_U_22
_atom_site_aniso_U_33
_atom_site_aniso_U_12
_atom_site_aniso_U_13
_atom_site_aniso_U_23
Cl 0.01302(6) 0.01252(6) 0.01715(6) -0.00012(4) -0.00106(5) 0.00302(5)
O1 0.0203(3) 0.0156(2) 0.0431(4) 0.0045(2) -0.0010(3) -0.0050(2)
O2 0.0398(4) 0.0334(3) 0.0162(2) -0.0069(3) -0.0066(2) 0.0089(2)
O3 0.0118(2) 0.0219(2) 0.0421(3) 0.00055(18) 0.0028(2) 0.0052(3)
O4 0.0177(2) 0.01562(19) 0.0169(2) -0.00234(17) -0.00082(17) 0.00517(16)
O1A 0.01091(19) 0.0185(2) 0.01366(19) -0.00150(15) -0.00222(14) 0.00144(16)
O1B 0.0187(2) 0.01492(19) 0.0186(2) -0.00439(18) -0.00520(16) 0.00358(17)
C1 0.0104(2) 0.0129(2) 0.00953(19) -0.00050(17) 0.00038(16) -0.00213(17)
C2 0.0096(2) 0.0141(2) 0.00929(19) -0.00007(17) -0.00008(16) -0.00218(16)
N1 0.0143(2) 0.0173(2) 0.01111(19) -0.00463(18) -0.00152(17) 0.00068(16)
C3 0.0110(2) 0.0154(2) 0.0099(2) 0.00152(18) -0.00155(16) -0.00241(17)
C4 0.0144(3) 0.0229(3) 0.0092(2) 0.0058(2) -0.00150(18) -0.00383(19)
C5 0.0130(3) 0.0203(3) 0.0095(2) 0.0038(2) -0.00060(17) -0.00397(18)
N2 0.0146(2) 0.0148(2) 0.00829(18) 0.00438(18) 0.00008(16) -0.00087(15)
C6 0.0119(2) 0.0115(2) 0.0095(2) 0.00113(17) 0.00010(16) -0.00131(16)
O1C 0.0169(2) 0.0173(2) 0.01119(19) 0.00716(16) 0.00089(15) -0.00252(15)
N3 0.0167(2) 0.0169(2) 0.01003(19) 0.00580(19) -0.00088(18) -0.00009(16)

loop_
_atom_type_symbol
_atom_type_description
_atom_type_scat_dispersion_real
_atom_type_scat_dispersion_imag
_atom_type_scat_source
C C 0.0033 0.0016 'International Tables Vol C Tables 4.2.6.8 and 6.1.1.4'
H H 0.0000 0.0000 'International Tables Vol C Tables 4.2.6.8 and 6.1.1.4'
N N 0.0061 0.0033 'International Tables Vol C Tables 4.2.6.8 and 6.1.1.4'
O O 0.0106 0.0060 'International Tables Vol C Tables 4.2.6.8 and 6.1.1.4'
Cl Cl 0.1484 0.1585 'International Tables Vol C Tables 4.2.6.8 and 6.1.1.4'

loop_
_geom_angle_atom_site_label_1
_geom_angle_atom_site_label_2
_geom_angle_atom_site_label_3
_geom_angle
O1 Cl O2 110.24(5)
O1 Cl O3 110.18(4)
O2 Cl O3 110.71(5)
O1 Cl O4 108.92(4)
O2 Cl O4 108.92(4)
O3 Cl O4 107.82(4)
C1 O1B H1 110.3(17)
O1A C1 O1B 125.52(6)
O1A C1 C2 122.81(6)
O1B C1 C2 111.63(5)
N1 C2 C1 108.25(5)
N1 C2 C3 111.02(5)
C1 C2 C3 114.19(5)
N1 C2 H2 107.7
C1 C2 H2 107.7
C3 C2 H2 107.7
C2 N1 H1A 106.2(12)
C2 N1 H1B 111.5(9)
H1A N1 H1B 110.4(15)
C2 N1 H1C 111.4(9)
H1A N1 H1C 113.7(15)
H1B N1 H1C 103.9(13)
C4 C3 C2 113.42(5)
C4 C3 H3A 108.9
C2 C3 H3A 108.9
C4 C3 H3B 108.9
C2 C3 H3B 108.9
H3A C3 H3B 107.7
C5 C4 C3 111.84(5)
C5 C4 H4A 109.2
C3 C4 H4A 109.2
C5 C4 H4B 109.2
C3 C4 H4B 109.2
H4A C4 H4B 107.9
N2 C5 C4 109.21(5)
N2 C5 H5A 109.8
C4 C5 H5A 109.8
N2 C5 H5B 109.8
C4 C5 H5B 109.8
H5A C5 H5B 108.3
C6 N2 C5 125.34(6)
C6 N2 H2A 116.0(10)
C5 N2 H2A 118.4(10)
O1C C6 N3 120.30(6)
O1C C6 N2 120.32(6)
N3 C6 N2 119.38(6)
C6 N3 H3C 117.6(10)
C6 N3 H3D 121.3(9)
H3C N3 H3D 118.8(13)

loop_
_geom_bond_atom_site_label_1
_geom_bond_atom_site_label_2
_geom_bond_site_symmetry_2
_geom_bond_distance
_geom_bond_publ_flag
Cl O1 . 1.4327(7) ?
Cl O2 . 1.4360(7) ?
Cl O3 . 1.4407(6) ?
Cl O4 . 1.4706(5) ?
O1A C1 . 1.2189(8) y
O1B C1 . 1.3151(8) y
O1B H1 . 0.70(2) ?
C1 C2 . 1.5164(9) ?
C2 N1 . 1.4946(9) ?
C2 C3 . 1.5308(8) ?
C2 H2 . 0.9800 ?
N1 H1A . 0.846(17) ?
N1 H1B . 0.926(15) ?
N1 H1C . 0.918(15) ?
C3 C4 . 1.5279(9) ?
C3 H3A . 0.9700 ?
C3 H3B . 0.9700 ?
C4 C5 . 1.5135(9) ?
C4 H4A . 0.9700 ?
C4 H4B . 0.9700 ?
C5 N2 . 1.4578(9) ?
C5 H5A . 0.9700 ?
C5 H5B . 0.9700 ?
N2 C6 . 1.3443(8) ?
N2 H2A . 0.837(15) ?
C6 O1C . 1.2670(8) ?
C6 N3 . 1.3436(9) ?
N3 H3C . 0.818(13) ?
N3 H3D . 0.833(15) ?

loop_
_geom_hbond_atom_site_label_D
_geom_hbond_atom_site_label_H
_geom_hbond_atom_site_label_A
_geom_hbond_site_symmetry_A
_geom_hbond_distance_DH
_geom_hbond_distance_HA
_geom_hbond_distance_DA
_geom_hbond_angle_DHA
O1B H1 O1C 4_645 0.70(2) 1.84(2) 2.5292(8) 171(2)
N1 H1A O4 4_755 0.846(17) 2.234(17) 3.0226(9) 155(2)
N1 H1B O4 4_655 0.926(15) 2.162(16) 2.9699(9) 145.0(10)
N1 H1C O1C 2_674 0.918(15) 1.906(15) 2.7986(8) 164.0(10)
N2 H2A O2 4_655 0.837(15) 2.583(14) 3.3562(10) 154.0(10)
N3 H3C O4 3_566 0.818(13) 2.326(13) 3.1205(8) 164.0(10)
N3 H3D O1 1_655 0.833(15) 2.292(15) 3.0952(9) 162.0(10)

loop_
_geom_torsion_atom_site_label_1
_geom_torsion_atom_site_label_2
_geom_torsion_atom_site_label_3
_geom_torsion_atom_site_label_4
_geom_torsion
_geom_torsion_publ_flag
O1A C1 C2 N1 7.52(8) y
O1B C1 C2 N1 -174.58(5) ?
O1A C1 C2 C3 131.73(6) ?
O1B C1 C2 C3 -50.37(7) ?
N1 C2 C3 C4 68.99(7) y
C1 C2 C3 C4 -53.72(8) ?
C2 C3 C4 C5 -177.39(6) y
C3 C4 C5 N2 -179.47(6) y
C4 C5 N2 C6 162.71(7) y
C5 N2 C6 O1C 174.51(6) y
C5 N2 C6 N3 -4.72(11) y

loop_
_cod_related_entry_id
_cod_related_entry_database
_cod_related_entry_code
1 ChemSpider 30654662
